data_1518922
loop_
_publ_author_name
'Pradip Ghosh'
'Suman K. Roy'
'Debajyoti Ghoshal'
'Rajat Saha'
'Golam Mostafa'
'Sreebrata Goswami'

_publ_section_title
;
 Ionophoric azoaromatics: Synthesis, isolation and complex formation with
 alkali metal ions
;
_journal_name_full 'Inorganica Chimica Acta'
_journal_page_first 260
_journal_page_last 266
_journal_volume 424
_journal_year 2015
_chemical_formula_moiety 'C50 H54 Co N8 O10, Cl O4'
_chemical_formula_sum 'C50 H54 Cl Co N8 O14'
_chemical_formula_weight 1085.39
_space_group_IT_number 14
_symmetry_cell_setting monoclinic
_symmetry_Int_Tables_number 14
_symmetry_space_group_name_Hall '-P 2ybc'
_symmetry_space_group_name_H-M 'P 1 21/c 1'
_atom_sites_solution_hydrogens geom
_atom_sites_solution_primary direct
_atom_sites_solution_secondary difmap
_cell_angle_alpha 90.00
_cell_angle_beta 116.502(3)
_cell_angle_gamma 90.00
_cell_formula_units_Z 4
_cell_length_a 16.1290(7)
_cell_length_b 16.7338(8)
_cell_length_c 20.2239(7)
_cell_measurement_reflns_used 4249
_cell_measurement_temperature 293(2)
_cell_measurement_theta_max 19.53
_cell_measurement_theta_min 1.41
_cell_volume 4884.8(4)
_computing_structure_refinement 'SHELXL-97 (Sheldrick, 1997)'
_diffrn_ambient_temperature 293(2)
_diffrn_measured_fraction_theta_full 1.000
_diffrn_measured_fraction_theta_max 1.000
_diffrn_radiation_monochromator graphite
_diffrn_radiation_source 'fine-focus sealed tube'
_diffrn_radiation_type MoK\a
_diffrn_radiation_wavelength 0.71073
_diffrn_reflns_av_R_equivalents 0.0753
_diffrn_reflns_av_sigmaI/netI 0.0386
_diffrn_reflns_limit_h_max 15
_diffrn_reflns_limit_h_min -15
_diffrn_reflns_limit_k_max 15
_diffrn_reflns_limit_k_min -15
_diffrn_reflns_limit_l_max 19
_diffrn_reflns_limit_l_min -19
_diffrn_reflns_number 32670
_diffrn_reflns_theta_full 19.53
_diffrn_reflns_theta_max 19.53
_diffrn_reflns_theta_min 1.41
_exptl_absorpt_coefficient_mu 0.484
_exptl_absorpt_correction_T_max 0.68
_exptl_absorpt_correction_T_min 0.64
_exptl_absorpt_correction_type empirical
_exptl_absorpt_process_details sadabs
_exptl_crystal_colour green
_exptl_crystal_density_diffrn 1.476
_exptl_crystal_density_method 'not measured'
_exptl_crystal_description palate
_exptl_crystal_F_000 2264
_exptl_crystal_size_max 0.12
_exptl_crystal_size_mid 0.10
_exptl_crystal_size_min 0.08
_refine_diff_density_max 1.613
_refine_diff_density_min -1.478
_refine_diff_density_rms 0.071
_refine_ls_extinction_method none
_refine_ls_goodness_of_fit_ref 1.029
_refine_ls_hydrogen_treatment noref
_refine_ls_matrix_type full
_refine_ls_number_parameters 667
_refine_ls_number_reflns 4249
_refine_ls_number_restraints 12
_refine_ls_restrained_S_all 1.042
_refine_ls_R_factor_all 0.0824
_refine_ls_R_factor_gt 0.0624
_refine_ls_shift/su_max 0.001
_refine_ls_shift/su_mean 0.000
_refine_ls_structure_factor_coef Fsqd
_refine_ls_weighting_details 'calc w=1/[\s^2^(Fo^2^)+(0.0574P)^2^+28.9632P] where P=(Fo^2^+2Fc^2^)/3'
_refine_ls_weighting_scheme calc
_refine_ls_wR_factor_gt 0.1407
_refine_ls_wR_factor_ref 0.1548
_reflns_number_gt 3324
_reflns_number_total 4249
_reflns_threshold_expression >2sigma(I)
_cod_data_source_file ICA2015-424-260-266-1.cif
_cod_data_source_block '[1a]ClO4'
_cod_original_sg_symbol_H-M 'P 21/c'
_cod_database_code 1518922

loop_
_symmetry_equiv_pos_as_xyz
'x, y, z'
'-x, y+1/2, -z+1/2'
'-x, -y, -z'
'x, -y-1/2, z-1/2'

loop_
_atom_site_label
_atom_site_type_symbol
_atom_site_fract_x
_atom_site_fract_y
_atom_site_fract_z
_atom_site_U_iso_or_equiv
_atom_site_adp_type
_atom_site_occupancy
_atom_site_symmetry_multiplicity
_atom_site_calc_flag
_atom_site_refinement_flags
_atom_site_disorder_assembly
_atom_site_disorder_group
Co1 Co 0.78852(6) 0.14907(6) 0.76694(5) 0.0286(4) Uani 1 1 d . . .
O6 O 1.0172(3) -0.0510(3) 0.6070(3) 0.0381(13) Uani 1 1 d . . .
O5 O 0.4233(4) 0.0512(3) 0.8327(3) 0.0484(15) Uani 1 1 d . . .
O7 O 1.1116(3) -0.1603(3) 0.5544(3) 0.0449(14) Uani 1 1 d . . .
O8 O 0.9331(4) -0.2090(4) 0.4318(3) 0.0607(17) Uani 1 1 d . . .
O9 O 0.7735(3) -0.1931(3) 0.4651(3) 0.0462(15) Uani 1 1 d . . .
O10 O 0.8401(3) -0.0601(3) 0.5542(3) 0.0372(13) Uani 1 1 d . . .
O1 O 0.5559(4) -0.0463(3) 0.8623(3) 0.0526(16) Uani 1 1 d . . .
O2 O 0.5462(7) -0.1782(7) 0.9297(6) 0.176(4) Uani 1 1 d U . .
O3 O 0.3770(4) -0.1350(4) 0.9412(3) 0.0594(17) Uani 1 1 d . . .
O4 O 0.2632(4) -0.0161(4) 0.8348(3) 0.0550(16) Uani 1 1 d . . .
N1 N 0.9047(4) 0.2047(3) 0.7957(4) 0.0299(15) Uani 1 1 d . . .
N2 N 0.8461(5) 0.2055(4) 0.6655(3) 0.0353(16) Uani 1 1 d . . .
N3 N 0.7796(5) 0.1694(4) 0.6735(3) 0.0316(16) Uani 1 1 d . . .
N4 N 0.6670(4) 0.1023(3) 0.7112(3) 0.0313(16) Uani 1 1 d . . .
N5 N 0.7266(4) 0.2433(4) 0.7769(3) 0.0299(15) Uani 1 1 d . . .
N6 N 0.7550(4) 0.1764(4) 0.8877(3) 0.0350(16) Uani 1 1 d . . .
N7 N 0.7953(4) 0.1290(4) 0.8600(3) 0.0300(16) Uani 1 1 d . . .
N8 N 0.8518(4) 0.0474(3) 0.7825(3) 0.0293(15) Uani 1 1 d . . .
C1 C 0.9718(6) 0.2230(4) 0.8630(4) 0.036(2) Uani 1 1 d . . .
H1 H 0.9625 0.2116 0.9042 0.043 Uiso 1 1 calc R . .
C2 C 1.0538(6) 0.2581(5) 0.8732(5) 0.043(2) Uani 1 1 d . . .
H2 H 1.0994 0.2698 0.9204 0.052 Uiso 1 1 calc R . .
C3 C 1.0668(6) 0.2757(5) 0.8112(5) 0.047(2) Uani 1 1 d . . .
H3 H 1.1222 0.2983 0.8166 0.057 Uiso 1 1 calc R . .
C4 C 0.9982(6) 0.2597(5) 0.7428(5) 0.042(2) Uani 1 1 d . . .
H4 H 1.0054 0.2731 0.7011 0.050 Uiso 1 1 calc R . .
C5 C 0.9174(5) 0.2233(4) 0.7354(4) 0.032(2) Uani 1 1 d . . .
C6 C 0.6999(5) 0.1458(4) 0.6152(4) 0.0284(19) Uani 1 1 d . . .
C7 C 0.6767(6) 0.1545(5) 0.5399(4) 0.045(2) Uani 1 1 d . . .
H7 H 0.7183 0.1774 0.5251 0.054 Uiso 1 1 calc R . .
C8 C 0.5927(6) 0.1289(5) 0.4893(4) 0.055(3) Uani 1 1 d . . .
H8 H 0.5765 0.1341 0.4393 0.066 Uiso 1 1 calc R . .
C9 C 0.5291(6) 0.0942(5) 0.5118(5) 0.055(3) Uani 1 1 d . . .
H9 H 0.4712 0.0783 0.4759 0.066 Uiso 1 1 calc R . .
C10 C 0.5501(5) 0.0836(5) 0.5835(5) 0.044(2) Uani 1 1 d . . .
H10 H 0.5078 0.0595 0.5969 0.053 Uiso 1 1 calc R . .
C11 C 0.6379(5) 0.1100(5) 0.6389(4) 0.035(2) Uani 1 1 d . . .
C12 C 0.6021(5) 0.0883(5) 0.7403(4) 0.036(2) Uani 1 1 d . . .
C13 C 0.5310(6) 0.1425(5) 0.7253(4) 0.042(2) Uani 1 1 d . . .
H13 H 0.5254 0.1867 0.6957 0.050 Uiso 1 1 calc R . .
C14 C 0.4680(5) 0.1315(5) 0.7541(5) 0.044(2) Uani 1 1 d . . .
H14 H 0.4193 0.1672 0.7426 0.053 Uiso 1 1 calc R . .
C15 C 0.4785(6) 0.0671(5) 0.8000(4) 0.036(2) Uani 1 1 d . . .
C16 C 0.5511(5) 0.0148(5) 0.8161(4) 0.036(2) Uani 1 1 d . . .
C17 C 0.6124(5) 0.0237(5) 0.7854(4) 0.037(2) Uani 1 1 d . . .
H17 H 0.6594 -0.0133 0.7951 0.044 Uiso 1 1 calc R . .
C18 C 0.6283(6) -0.1023(5) 0.8848(5) 0.050(2) Uani 1 1 d . . .
H18A H 0.6876 -0.0754 0.9094 0.061 Uiso 1 1 calc R . .
H18B H 0.6263 -0.1305 0.8422 0.061 Uiso 1 1 calc R . .
C19 C 0.6167(8) -0.1592(8) 0.9358(8) 0.126(4) Uani 1 1 d U . .
H19A H 0.6491 -0.2077 0.9348 0.152 Uiso 1 1 calc R . .
H19B H 0.6499 -0.1370 0.9851 0.152 Uiso 1 1 calc R . .
C20 C 0.5149(8) -0.2087(9) 0.9806(8) 0.136(5) Uani 1 1 d U . .
H20A H 0.5685 -0.2263 1.0247 0.163 Uiso 1 1 calc R . .
H20B H 0.4767 -0.2554 0.9587 0.163 Uiso 1 1 calc R . .
C21 C 0.4621(7) -0.1530(6) 1.0028(6) 0.085(4) Uani 1 1 d . . .
H21A H 0.4504 -0.1767 1.0416 0.102 Uiso 1 1 calc R . .
H21B H 0.4974 -0.1043 1.0218 0.102 Uiso 1 1 calc R . .
C22 C 0.3264(7) -0.0763(7) 0.9580(5) 0.078(3) Uani 1 1 d . . .
H22A H 0.3647 -0.0293 0.9784 0.093 Uiso 1 1 calc R . .
H22B H 0.3082 -0.0967 0.9945 0.093 Uiso 1 1 calc R . .
C23 C 0.2425(6) -0.0546(7) 0.8890(5) 0.073(3) Uani 1 1 d . . .
H23A H 0.2072 -0.1027 0.8675 0.087 Uiso 1 1 calc R . .
H23B H 0.2039 -0.0194 0.9015 0.087 Uiso 1 1 calc R . .
C24 C 0.2884(6) 0.0658(6) 0.8499(5) 0.060(3) Uani 1 1 d . . .
H24A H 0.3292 0.0727 0.9021 0.072 Uiso 1 1 calc R . .
H24B H 0.2334 0.0980 0.8376 0.072 Uiso 1 1 calc R . .
C25 C 0.3357(6) 0.0923(5) 0.8058(5) 0.053(2) Uani 1 1 d . . .
H25A H 0.2980 0.0800 0.7540 0.064 Uiso 1 1 calc R . .
H25B H 0.3457 0.1497 0.8106 0.064 Uiso 1 1 calc R . .
C26 C 0.6882(5) 0.3036(5) 0.7298(4) 0.036(2) Uani 1 1 d . . .
H26 H 0.6984 0.3071 0.6881 0.043 Uiso 1 1 calc R . .
C27 C 0.6337(5) 0.3612(5) 0.7408(4) 0.040(2) Uani 1 1 d . . .
H27 H 0.6084 0.4029 0.7074 0.048 Uiso 1 1 calc R . .
C28 C 0.6177(5) 0.3556(5) 0.8015(5) 0.045(2) Uani 1 1 d . . .
H28 H 0.5801 0.3928 0.8092 0.054 Uiso 1 1 calc R . .
C29 C 0.6582(5) 0.2937(5) 0.8517(4) 0.045(2) Uani 1 1 d . . .
H29 H 0.6478 0.2891 0.8932 0.054 Uiso 1 1 calc R . .
C30 C 0.7141(5) 0.2391(5) 0.8392(4) 0.033(2) Uani 1 1 d . . .
C31 C 0.8373(5) 0.0600(5) 0.8928(4) 0.032(2) Uani 1 1 d . . .
C32 C 0.8481(5) 0.0298(5) 0.9616(4) 0.038(2) Uani 1 1 d . . .
H32 H 0.8272 0.0590 0.9903 0.046 Uiso 1 1 calc R . .
C33 C 0.8891(6) -0.0421(6) 0.9851(4) 0.046(2) Uani 1 1 d . . .
H33 H 0.8957 -0.0628 1.0298 0.055 Uiso 1 1 calc R . .
C34 C 0.9217(5) -0.0856(5) 0.9419(5) 0.045(2) Uani 1 1 d . . .
H34 H 0.9500 -0.1347 0.9594 0.054 Uiso 1 1 calc R . .
C35 C 0.9135(5) -0.0590(5) 0.8760(5) 0.039(2) Uani 1 1 d . . .
H35 H 0.9362 -0.0894 0.8491 0.047 Uiso 1 1 calc R . .
C36 C 0.8698(5) 0.0160(5) 0.8481(4) 0.033(2) Uani 1 1 d . . .
C37 C 0.8960(5) 0.0185(4) 0.7400(4) 0.0305(19) Uani 1 1 d . . .
C38 C 0.8435(5) -0.0095(4) 0.6690(4) 0.032(2) Uani 1 1 d . . .
H38 H 0.7795 -0.0135 0.6505 0.038 Uiso 1 1 calc R . .
C39 C 0.8860(5) -0.0318(4) 0.6253(4) 0.0293(19) Uani 1 1 d . . .
C40 C 0.9819(5) -0.0276(4) 0.6537(4) 0.032(2) Uani 1 1 d . . .
C41 C 1.0340(5) -0.0014(5) 0.7251(4) 0.039(2) Uani 1 1 d . . .
H41 H 1.0983 0.0001 0.7449 0.047 Uiso 1 1 calc R . .
C42 C 0.9904(6) 0.0229(5) 0.7672(4) 0.039(2) Uani 1 1 d . . .
H42 H 1.0258 0.0425 0.8147 0.047 Uiso 1 1 calc R . .
C43 C 1.1157(5) -0.0571(5) 0.6356(4) 0.039(2) Uani 1 1 d . . .
H43A H 1.1395 -0.0977 0.6737 0.047 Uiso 1 1 calc R . .
H43B H 1.1447 -0.0065 0.6569 0.047 Uiso 1 1 calc R . .
C44 C 1.1362(5) -0.0786(5) 0.5738(5) 0.044(2) Uani 1 1 d . . .
H44A H 1.1013 -0.0445 0.5316 0.053 Uiso 1 1 calc R . .
H44B H 1.2016 -0.0710 0.5882 0.053 Uiso 1 1 calc R . .
C45 C 1.0915(5) -0.1806(6) 0.4809(4) 0.050(2) Uani 1 1 d . . .
H45A H 1.0979 -0.2379 0.4778 0.060 Uiso 1 1 calc R . .
H45B H 1.1364 -0.1550 0.4682 0.060 Uiso 1 1 calc R . .
C46 C 0.9973(7) -0.1565(5) 0.4267(5) 0.060(3) Uani 1 1 d . . .
H46A H 0.9848 -0.1023 0.4368 0.072 Uiso 1 1 calc R . .
H46B H 0.9926 -0.1580 0.3772 0.072 Uiso 1 1 calc R . .
C47 C 0.8403(7) -0.1897(6) 0.3780(5) 0.065(3) Uani 1 1 d . . .
H47A H 0.8296 -0.2098 0.3299 0.078 Uiso 1 1 calc R . .
H47B H 0.8321 -0.1322 0.3745 0.078 Uiso 1 1 calc R . .
C48 C 0.7735(6) -0.2263(6) 0.4006(5) 0.055(2) Uani 1 1 d . . .
H48A H 0.7118 -0.2210 0.3602 0.065 Uiso 1 1 calc R . .
H48B H 0.7871 -0.2829 0.4089 0.065 Uiso 1 1 calc R . .
C49 C 0.7211(5) -0.1227(5) 0.4541(4) 0.041(2) Uani 1 1 d . . .
H49A H 0.6555 -0.1355 0.4303 0.049 Uiso 1 1 calc R . .
H49B H 0.7337 -0.0865 0.4223 0.049 Uiso 1 1 calc R . .
C50 C 0.7458(5) -0.0835(5) 0.5272(4) 0.040(2) Uani 1 1 d . . .
H50A H 0.7068 -0.0373 0.5212 0.048 Uiso 1 1 calc R . .
H50B H 0.7384 -0.1206 0.5610 0.048 Uiso 1 1 calc R . .
Cl1 Cl 1.66594(15) 0.83894(13) 0.69062(12) 0.0495(6) Uani 1 1 d . . .
O11 O 1.5898(5) 0.8019(4) 0.6924(5) 0.093(2) Uani 1 1 d . . .
O12 O 1.7351(5) 0.8536(4) 0.7641(3) 0.095(2) Uani 1 1 d . . .
O13 O 1.7026(4) 0.7893(4) 0.6537(4) 0.0747(19) Uani 1 1 d . . .
O14 O 1.6394(4) 0.9134(3) 0.6529(3) 0.0569(17) Uani 1 1 d . . .

loop_
_atom_site_aniso_label
_atom_site_aniso_U_11
_atom_site_aniso_U_22
_atom_site_aniso_U_33
_atom_site_aniso_U_23
_atom_site_aniso_U_13
_atom_site_aniso_U_12
Co1 0.0289(6) 0.0324(7) 0.0225(6) -0.0027(5) 0.0096(5) -0.0018(5)
O6 0.033(4) 0.045(3) 0.035(3) -0.006(3) 0.015(3) -0.004(3)
O5 0.040(4) 0.055(4) 0.053(4) 0.002(3) 0.023(3) 0.003(3)
O7 0.047(3) 0.037(4) 0.053(4) 0.000(3) 0.024(3) 0.002(3)
O8 0.048(4) 0.053(4) 0.082(5) 0.000(3) 0.029(4) -0.001(3)
O9 0.039(3) 0.052(4) 0.037(3) -0.011(3) 0.007(3) 0.003(3)
O10 0.029(3) 0.050(4) 0.029(3) -0.001(3) 0.010(3) -0.004(3)
O1 0.043(4) 0.041(4) 0.072(4) 0.019(3) 0.024(3) 0.011(3)
O2 0.102(6) 0.220(8) 0.221(8) 0.174(7) 0.085(7) 0.074(6)
O3 0.057(4) 0.068(4) 0.047(4) -0.001(3) 0.018(4) -0.005(4)
O4 0.046(4) 0.074(5) 0.049(4) 0.003(3) 0.025(3) -0.004(3)
N1 0.029(4) 0.030(4) 0.030(4) -0.005(3) 0.013(4) -0.002(3)
N2 0.040(4) 0.038(4) 0.033(5) -0.001(3) 0.020(4) -0.002(4)
N3 0.033(4) 0.030(4) 0.033(4) -0.003(3) 0.015(4) -0.004(3)
N4 0.025(4) 0.036(4) 0.030(5) -0.003(3) 0.011(3) -0.003(3)
N5 0.032(4) 0.033(4) 0.023(4) -0.002(3) 0.011(3) -0.005(3)
N6 0.035(4) 0.042(4) 0.025(4) -0.005(4) 0.010(3) -0.003(4)
N7 0.026(4) 0.039(5) 0.022(4) -0.005(4) 0.008(3) -0.005(3)
N8 0.033(4) 0.031(4) 0.021(4) -0.002(3) 0.009(3) 0.002(3)
C1 0.039(5) 0.033(5) 0.029(5) -0.007(4) 0.010(5) 0.004(4)
C2 0.036(6) 0.042(6) 0.041(6) -0.012(4) 0.008(5) -0.008(5)
C3 0.041(6) 0.037(5) 0.067(7) -0.012(5) 0.026(6) -0.011(4)
C4 0.044(6) 0.044(5) 0.039(6) -0.007(4) 0.020(5) -0.009(5)
C5 0.034(6) 0.031(5) 0.032(6) -0.009(4) 0.015(5) -0.004(4)
C6 0.030(5) 0.035(5) 0.019(5) -0.003(4) 0.010(5) -0.004(4)
C7 0.045(6) 0.057(6) 0.029(6) -0.001(5) 0.014(5) -0.008(5)
C8 0.059(7) 0.080(7) 0.017(5) 0.002(5) 0.009(5) -0.017(6)
C9 0.045(6) 0.068(7) 0.028(6) -0.005(5) -0.004(5) -0.020(5)
C10 0.036(6) 0.050(6) 0.036(6) -0.001(5) 0.005(5) -0.006(4)
C11 0.039(6) 0.036(5) 0.021(5) -0.002(4) 0.005(5) 0.004(4)
C12 0.028(5) 0.038(6) 0.031(5) -0.005(4) 0.003(4) 0.000(5)
C13 0.040(5) 0.044(6) 0.038(5) 0.005(4) 0.015(5) -0.005(5)
C14 0.033(5) 0.039(6) 0.053(6) 0.010(5) 0.013(5) 0.008(4)
C15 0.031(5) 0.036(6) 0.041(5) -0.001(5) 0.017(5) 0.001(5)
C16 0.032(5) 0.040(6) 0.033(5) 0.007(4) 0.014(4) -0.008(5)
C17 0.035(5) 0.029(5) 0.035(5) -0.002(4) 0.005(4) -0.001(4)
C18 0.044(6) 0.049(6) 0.055(6) 0.002(5) 0.019(5) 0.001(5)
C19 0.072(7) 0.166(9) 0.178(9) 0.131(8) 0.089(7) 0.055(7)
C20 0.084(7) 0.189(10) 0.172(9) 0.152(8) 0.091(7) 0.060(7)
C21 0.062(7) 0.071(8) 0.067(7) 0.007(6) -0.020(6) -0.002(6)
C22 0.085(8) 0.107(9) 0.054(7) 0.008(6) 0.042(7) 0.021(7)
C23 0.059(7) 0.113(9) 0.066(7) 0.017(7) 0.046(6) 0.009(6)
C24 0.042(6) 0.061(7) 0.072(7) -0.019(5) 0.020(5) -0.010(5)
C25 0.043(6) 0.055(6) 0.064(6) 0.004(5) 0.026(5) 0.004(5)
C26 0.039(5) 0.037(5) 0.025(5) -0.002(5) 0.008(4) -0.006(5)
C27 0.046(5) 0.035(5) 0.034(5) 0.004(4) 0.014(4) 0.012(4)
C28 0.042(5) 0.051(6) 0.041(6) -0.009(5) 0.019(5) 0.019(5)
C29 0.044(5) 0.061(6) 0.030(5) -0.001(5) 0.017(5) 0.010(5)
C30 0.028(5) 0.037(5) 0.029(5) -0.006(5) 0.008(4) -0.001(4)
C31 0.033(5) 0.041(6) 0.019(5) 0.000(5) 0.010(4) 0.002(4)
C32 0.041(5) 0.041(6) 0.030(5) 0.002(4) 0.013(4) -0.003(5)
C33 0.047(5) 0.055(7) 0.029(5) 0.007(5) 0.009(5) -0.008(5)
C34 0.043(5) 0.036(5) 0.043(6) 0.010(5) 0.007(5) 0.000(4)
C35 0.033(5) 0.041(6) 0.037(6) -0.003(5) 0.010(4) -0.004(4)
C36 0.028(5) 0.032(5) 0.028(5) 0.004(5) 0.003(4) -0.003(4)
C37 0.029(6) 0.026(5) 0.028(5) 0.001(4) 0.006(5) -0.003(4)
C38 0.028(5) 0.029(5) 0.031(5) 0.004(4) 0.006(5) -0.006(4)
C39 0.034(6) 0.030(5) 0.023(5) 0.004(4) 0.012(5) 0.005(4)
C40 0.033(6) 0.028(5) 0.038(6) -0.002(4) 0.018(5) 0.002(4)
C41 0.032(5) 0.043(5) 0.041(6) -0.009(4) 0.013(5) -0.004(4)
C42 0.038(6) 0.040(5) 0.031(5) -0.009(4) 0.008(5) 0.000(4)
C43 0.029(6) 0.038(5) 0.048(5) -0.003(4) 0.015(4) 0.000(4)
C44 0.036(5) 0.045(6) 0.054(6) 0.005(5) 0.022(4) 0.005(4)
C45 0.039(6) 0.077(7) 0.038(6) -0.006(5) 0.020(5) 0.004(5)
C46 0.076(7) 0.047(6) 0.062(6) -0.006(5) 0.034(6) -0.002(6)
C47 0.074(8) 0.066(7) 0.042(6) -0.005(5) 0.013(6) 0.000(6)
C48 0.060(6) 0.059(6) 0.046(6) -0.006(5) 0.024(5) 0.001(5)
C49 0.036(5) 0.039(5) 0.031(5) -0.003(4) 0.000(4) 0.001(5)
C50 0.033(5) 0.044(5) 0.035(5) -0.005(4) 0.008(4) -0.001(4)
Cl1 0.0515(15) 0.0467(15) 0.0490(15) 0.0048(12) 0.0212(13) -0.0016(12)
O11 0.077(5) 0.063(5) 0.171(8) 0.014(5) 0.084(5) -0.008(4)
O12 0.097(5) 0.098(6) 0.041(4) 0.009(4) -0.013(4) 0.009(4)
O13 0.088(5) 0.060(4) 0.097(5) -0.007(4) 0.061(4) 0.004(4)
O14 0.066(4) 0.044(4) 0.043(4) 0.015(3) 0.008(3) -0.004(3)

loop_
_atom_type_symbol
_atom_type_description
_atom_type_scat_dispersion_real
_atom_type_scat_dispersion_imag
_atom_type_scat_source
C C 0.0033 0.0016 'International Tables Vol C Tables 4.2.6.8 and 6.1.1.4'
H H 0.0000 0.0000 'International Tables Vol C Tables 4.2.6.8 and 6.1.1.4'
Cl Cl 0.1484 0.1585 'International Tables Vol C Tables 4.2.6.8 and 6.1.1.4'
Co Co 0.3494 0.9721 'International Tables Vol C Tables 4.2.6.8 and 6.1.1.4'
N N 0.0061 0.0033 'International Tables Vol C Tables 4.2.6.8 and 6.1.1.4'
O O 0.0106 0.0060 'International Tables Vol C Tables 4.2.6.8 and 6.1.1.4'

loop_
_geom_angle_atom_site_label_1
_geom_angle_atom_site_label_2
_geom_angle_atom_site_label_3
_geom_angle
_geom_angle_site_symmetry_1
_geom_angle_site_symmetry_3
N3 Co1 N7 179.0(3) . .
N3 Co1 N5 98.5(3) . .
N7 Co1 N5 80.9(3) . .
N3 Co1 N1 80.9(3) . .
N7 Co1 N1 99.8(3) . .
N5 Co1 N1 93.0(2) . .
N3 Co1 N8 97.0(3) . .
N7 Co1 N8 83.6(3) . .
N5 Co1 N8 164.5(3) . .
N1 Co1 N8 90.2(2) . .
N3 Co1 N4 83.3(3) . .
N7 Co1 N4 95.9(3) . .
N5 Co1 N4 87.4(2) . .
N1 Co1 N4 164.1(3) . .
N8 Co1 N4 93.6(2) . .
C40 O6 C43 118.2(6) . .
C15 O5 C25 118.0(6) . .
C45 O7 C44 115.0(6) . .
C46 O8 C47 111.0(7) . .
C49 O9 C48 115.4(6) . .
C39 O10 C50 118.8(6) . .
C16 O1 C18 120.4(6) . .
C19 O2 C20 132.9(13) . .
C22 O3 C21 112.0(7) . .
C24 O4 C23 114.3(7) . .
C1 N1 C5 118.7(6) . .
C1 N1 Co1 130.5(6) . .
C5 N1 Co1 110.7(5) . .
N3 N2 C5 109.0(6) . .
N2 N3 C6 122.8(6) . .
N2 N3 Co1 121.1(5) . .
C6 N3 Co1 116.1(5) . .
C11 N4 C12 120.3(6) . .
C11 N4 Co1 111.8(5) . .
C12 N4 Co1 124.2(5) . .
C26 N5 C30 119.0(7) . .
C26 N5 Co1 129.9(5) . .
C30 N5 Co1 110.6(5) . .
N7 N6 C30 109.2(6) . .
N6 N7 C31 123.1(6) . .
N6 N7 Co1 120.6(5) . .
C31 N7 Co1 116.1(5) . .
C36 N8 C37 121.4(6) . .
C36 N8 Co1 111.9(5) . .
C37 N8 Co1 124.8(5) . .
N1 C1 C2 122.5(7) . .
N1 C1 H1 118.8 . .
C2 C1 H1 118.8 . .
C1 C2 C3 118.4(7) . .
C1 C2 H2 120.8 . .
C3 C2 H2 120.8 . .
C4 C3 C2 119.6(8) . .
C4 C3 H3 120.2 . .
C2 C3 H3 120.2 . .
C3 C4 C5 119.8(8) . .
C3 C4 H4 120.1 . .
C5 C4 H4 120.1 . .
N1 C5 C4 121.0(7) . .
N1 C5 N2 118.2(7) . .
C4 C5 N2 120.9(7) . .
N3 C6 C7 126.9(7) . .
N3 C6 C11 111.6(6) . .
C7 C6 C11 121.5(7) . .
C8 C7 C6 118.6(8) . .
C8 C7 H7 120.7 . .
C6 C7 H7 120.7 . .
C7 C8 C9 120.8(7) . .
C7 C8 H8 119.6 . .
C9 C8 H8 119.6 . .
C10 C9 C8 121.9(8) . .
C10 C9 H9 119.0 . .
C8 C9 H9 119.0 . .
C9 C10 C11 119.2(8) . .
C9 C10 H10 120.4 . .
C11 C10 H10 120.4 . .
N4 C11 C6 117.2(7) . .
N4 C11 C10 124.9(8) . .
C6 C11 C10 117.9(7) . .
C17 C12 C13 120.3(8) . .
C17 C12 N4 120.4(7) . .
C13 C12 N4 119.3(7) . .
C12 C13 C14 120.6(8) . .
C12 C13 H13 119.7 . .
C14 C13 H13 119.7 . .
C15 C14 C13 119.4(8) . .
C15 C14 H14 120.3 . .
C13 C14 H14 120.3 . .
O5 C15 C16 115.8(7) . .
O5 C15 C14 124.9(7) . .
C16 C15 C14 119.4(8) . .
O1 C16 C15 114.8(7) . .
O1 C16 C17 123.6(8) . .
C15 C16 C17 121.6(8) . .
C12 C17 C16 118.7(7) . .
C12 C17 H17 120.7 . .
C16 C17 H17 120.7 . .
O1 C18 C19 108.0(7) . .
O1 C18 H18A 110.1 . .
C19 C18 H18A 110.1 . .
O1 C18 H18B 110.1 . .
C19 C18 H18B 110.1 . .
H18A C18 H18B 108.4 . .
O2 C19 C18 122.6(11) . .
O2 C19 H19A 106.7 . .
C18 C19 H19A 106.7 . .
O2 C19 H19B 106.7 . .
C18 C19 H19B 106.7 . .
H19A C19 H19B 106.6 . .
O2 C20 C21 115.8(11) . .
O2 C20 H20A 108.3 . .
C21 C20 H20A 108.3 . .
O2 C20 H20B 108.3 . .
C21 C20 H20B 108.3 . .
H20A C20 H20B 107.4 . .
O3 C21 C20 109.6(9) . .
O3 C21 H21A 109.8 . .
C20 C21 H21A 109.8 . .
O3 C21 H21B 109.8 . .
C20 C21 H21B 109.8 . .
H21A C21 H21B 108.2 . .
O3 C22 C23 108.9(8) . .
O3 C22 H22A 109.9 . .
C23 C22 H22A 109.9 . .
O3 C22 H22B 109.9 . .
C23 C22 H22B 109.9 . .
H22A C22 H22B 108.3 . .
O4 C23 C22 113.6(7) . .
O4 C23 H23A 108.8 . .
C22 C23 H23A 108.8 . .
O4 C23 H23B 108.8 . .
C22 C23 H23B 108.8 . .
H23A C23 H23B 107.7 . .
O4 C24 C25 109.5(7) . .
O4 C24 H24A 109.8 . .
C25 C24 H24A 109.8 . .
O4 C24 H24B 109.8 . .
C25 C24 H24B 109.8 . .
H24A C24 H24B 108.2 . .
O5 C25 C24 108.2(7) . .
O5 C25 H25A 110.1 . .
C24 C25 H25A 110.1 . .
O5 C25 H25B 110.1 . .
C24 C25 H25B 110.1 . .
H25A C25 H25B 108.4 . .
N5 C26 C27 122.3(7) . .
N5 C26 H26 118.8 . .
C27 C26 H26 118.8 . .
C28 C27 C26 119.0(7) . .
C28 C27 H27 120.5 . .
C26 C27 H27 120.5 . .
C27 C28 C29 119.4(7) . .
C27 C28 H28 120.3 . .
C29 C28 H28 120.3 . .
C30 C29 C28 119.4(7) . .
C30 C29 H29 120.3 . .
C28 C29 H29 120.3 . .
N5 C30 C29 120.8(7) . .
N5 C30 N6 118.2(7) . .
C29 C30 N6 121.0(8) . .
N7 C31 C32 127.0(7) . .
N7 C31 C36 111.9(7) . .
C32 C31 C36 121.1(8) . .
C33 C32 C31 119.3(8) . .
C33 C32 H32 120.4 . .
C31 C32 H32 120.4 . .
C32 C33 C34 120.1(8) . .
C32 C33 H33 119.9 . .
C34 C33 H33 119.9 . .
C35 C34 C33 122.9(8) . .
C35 C34 H34 118.6 . .
C33 C34 H34 118.6 . .
C34 C35 C36 119.4(8) . .
C34 C35 H35 120.3 . .
C36 C35 H35 120.3 . .
N8 C36 C35 126.1(7) . .
N8 C36 C31 116.6(7) . .
C35 C36 C31 117.2(7) . .
C42 C37 C38 119.4(7) . .
C42 C37 N8 120.3(7) . .
C38 C37 N8 120.2(7) . .
C37 C38 C39 120.3(7) . .
C37 C38 H38 119.9 . .
C39 C38 H38 119.9 . .
O10 C39 C40 115.5(7) . .
O10 C39 C38 124.7(7) . .
C40 C39 C38 119.8(7) . .
O6 C40 C41 124.8(7) . .
O6 C40 C39 115.5(7) . .
C41 C40 C39 119.7(7) . .
C40 C41 C42 119.9(7) . .
C40 C41 H41 120.1 . .
C42 C41 H41 120.1 . .
C37 C42 C41 121.0(7) . .
C37 C42 H42 119.5 . .
C41 C42 H42 119.5 . .
O6 C43 C44 107.7(6) . .
O6 C43 H43A 110.2 . .
C44 C43 H43A 110.2 . .
O6 C43 H43B 110.2 . .
C44 C43 H43B 110.2 . .
H43A C43 H43B 108.5 . .
O7 C44 C43 109.1(6) . .
O7 C44 H44A 109.9 . .
C43 C44 H44A 109.9 . .
O7 C44 H44B 109.9 . .
C43 C44 H44B 109.9 . .
H44A C44 H44B 108.3 . .
O7 C45 C46 113.1(7) . .
O7 C45 H45A 109.0 . .
C46 C45 H45A 109.0 . .
O7 C45 H45B 109.0 . .
C46 C45 H45B 109.0 . .
H45A C45 H45B 107.8 . .
O8 C46 C45 108.9(7) . .
O8 C46 H46A 109.9 . .
C45 C46 H46A 109.9 . .
O8 C46 H46B 109.9 . .
C45 C46 H46B 109.9 . .
H46A C46 H46B 108.3 . .
O8 C47 C48 109.2(7) . .
O8 C47 H47A 109.8 . .
C48 C47 H47A 109.8 . .
O8 C47 H47B 109.8 . .
C48 C47 H47B 109.8 . .
H47A C47 H47B 108.3 . .
O9 C48 C47 115.0(7) . .
O9 C48 H48A 108.5 . .
C47 C48 H48A 108.5 . .
O9 C48 H48B 108.5 . .
C47 C48 H48B 108.5 . .
H48A C48 H48B 107.5 . .
O9 C49 C50 109.5(6) . .
O9 C49 H49A 109.8 . .
C50 C49 H49A 109.8 . .
O9 C49 H49B 109.8 . .
C50 C49 H49B 109.8 . .
H49A C49 H49B 108.2 . .
O10 C50 C49 105.5(6) . .
O10 C50 H50A 110.6 . .
C49 C50 H50A 110.6 . .
O10 C50 H50B 110.6 . .
C49 C50 H50B 110.6 . .
H50A C50 H50B 108.8 . .
O11 Cl1 O13 109.6(4) . .
O11 Cl1 O14 110.2(4) . .
O13 Cl1 O14 109.2(4) . .
O11 Cl1 O12 109.8(5) . .
O13 Cl1 O12 109.5(4) . .
O14 Cl1 O12 108.5(4) . .

loop_
_geom_bond_atom_site_label_1
_geom_bond_atom_site_label_2
_geom_bond_distance
_geom_bond_site_symmetry_2
Co1 N3 1.862(6) .
Co1 N7 1.866(6) .
Co1 N5 1.924(6) .
Co1 N1 1.934(6) .
Co1 N8 1.936(6) .
Co1 N4 1.937(6) .
O6 C40 1.360(8) .
O6 C43 1.432(8) .
O5 C15 1.352(9) .
O5 C25 1.442(9) .
O7 C45 1.414(9) .
O7 C44 1.429(9) .
O8 C46 1.397(10) .
O8 C47 1.440(10) .
O9 C49 1.408(9) .
O9 C48 1.418(9) .
O10 C39 1.375(8) .
O10 C50 1.422(8) .
O1 C16 1.363(9) .
O1 C18 1.406(9) .
O2 C19 1.133(12) .
O2 C20 1.428(13) .
O3 C22 1.413(11) .
O3 C21 1.414(10) .
O4 C24 1.423(10) .
O4 C23 1.432(10) .
N1 C1 1.343(9) .
N1 C5 1.360(9) .
N2 N3 1.301(8) .
N2 C5 1.399(9) .
N3 C6 1.359(9) .
N4 C11 1.327(9) .
N4 C12 1.433(10) .
N5 C26 1.335(9) .
N5 C30 1.365(9) .
N6 N7 1.301(8) .
N6 C30 1.385(9) .
N7 C31 1.353(9) .
N8 C36 1.333(9) .
N8 C37 1.424(9) .
C1 C2 1.375(10) .
C1 H1 0.9300 .
C2 C3 1.392(11) .
C2 H2 0.9300 .
C3 C4 1.358(11) .
C3 H3 0.9300 .
C4 C5 1.385(10) .
C4 H4 0.9300 .
C6 C7 1.405(10) .
C6 C11 1.418(10) .
C7 C8 1.352(11) .
C7 H7 0.9300 .
C8 C9 1.418(11) .
C8 H8 0.9300 .
C9 C10 1.347(11) .
C9 H9 0.9300 .
C10 C11 1.428(10) .
C10 H10 0.9300 .
C12 C17 1.376(10) .
C12 C13 1.384(10) .
C13 C14 1.390(10) .
C13 H13 0.9300 .
C14 C15 1.383(11) .
C14 H14 0.9300 .
C15 C16 1.379(10) .
C16 C17 1.390(10) .
C17 H17 0.9300 .
C18 C19 1.476(12) .
C18 H18A 0.9700 .
C18 H18B 0.9700 .
C19 H19A 0.9700 .
C19 H19B 0.9700 .
C20 C21 1.462(15) .
C20 H20A 0.9700 .
C20 H20B 0.9700 .
C21 H21A 0.9700 .
C21 H21B 0.9700 .
C22 C23 1.493(12) .
C22 H22A 0.9700 .
C22 H22B 0.9700 .
C23 H23A 0.9700 .
C23 H23B 0.9700 .
C24 C25 1.478(11) .
C24 H24A 0.9700 .
C24 H24B 0.9700 .
C25 H25A 0.9700 .
C25 H25B 0.9700 .
C26 C27 1.389(10) .
C26 H26 0.9300 .
C27 C28 1.364(10) .
C27 H27 0.9300 .
C28 C29 1.392(11) .
C28 H28 0.9300 .
C29 C30 1.383(10) .
C29 H29 0.9300 .
C31 C32 1.417(10) .
C31 C36 1.434(10) .
C32 C33 1.352(11) .
C32 H32 0.9300 .
C33 C34 1.405(11) .
C33 H33 0.9300 .
C34 C35 1.356(11) .
C34 H34 0.9300 .
C35 C36 1.428(11) .
C35 H35 0.9300 .
C37 C42 1.372(10) .
C37 C38 1.382(10) .
C38 C39 1.391(10) .
C38 H38 0.9300 .
C39 C40 1.390(10) .
C40 C41 1.379(10) .
C41 C42 1.385(10) .
C41 H41 0.9300 .
C42 H42 0.9300 .
C43 C44 1.472(10) .
C43 H43A 0.9700 .
C43 H43B 0.9700 .
C44 H44A 0.9700 .
C44 H44B 0.9700 .
C45 C46 1.478(11) .
C45 H45A 0.9700 .
C45 H45B 0.9700 .
C46 H46A 0.9700 .
C46 H46B 0.9700 .
C47 C48 1.477(12) .
C47 H47A 0.9700 .
C47 H47B 0.9700 .
C48 H48A 0.9700 .
C48 H48B 0.9700 .
C49 C50 1.500(10) .
C49 H49A 0.9700 .
C49 H49B 0.9700 .
C50 H50A 0.9700 .
C50 H50B 0.9700 .
Cl1 O11 1.391(6) .
Cl1 O13 1.412(6) .
Cl1 O14 1.423(6) .
Cl1 O12 1.426(6) .

loop_
_geom_torsion_atom_site_label_1
_geom_torsion_atom_site_label_2
_geom_torsion_atom_site_label_3
_geom_torsion_atom_site_label_4
_geom_torsion
_geom_torsion_site_symmetry_1
_geom_torsion_site_symmetry_2
_geom_torsion_site_symmetry_3
_geom_torsion_site_symmetry_4
N3 Co1 N1 C1 -179.9(7) . . . .
N7 Co1 N1 C1 0.7(7) . . . .
N5 Co1 N1 C1 82.0(6) . . . .
N8 Co1 N1 C1 -82.9(6) . . . .
N4 Co1 N1 C1 173.1(8) . . . .
N3 Co1 N1 C5 -3.0(5) . . . .
N7 Co1 N1 C5 177.6(5) . . . .
N5 Co1 N1 C5 -101.1(5) . . . .
N8 Co1 N1 C5 94.1(5) . . . .
N4 Co1 N1 C5 -9.9(12) . . . .
C5 N2 N3 C6 178.8(6) . . . .
C5 N2 N3 Co1 -0.1(7) . . . .
N7 Co1 N3 N2 145(17) . . . .
N5 Co1 N3 N2 93.5(5) . . . .
N1 Co1 N3 N2 1.8(5) . . . .
N8 Co1 N3 N2 -87.3(5) . . . .
N4 Co1 N3 N2 179.8(6) . . . .
N7 Co1 N3 C6 -34(17) . . . .
N5 Co1 N3 C6 -85.4(5) . . . .
N1 Co1 N3 C6 -177.2(5) . . . .
N8 Co1 N3 C6 93.7(5) . . . .
N4 Co1 N3 C6 0.9(5) . . . .
N3 Co1 N4 C11 -2.2(5) . . . .
N7 Co1 N4 C11 177.2(5) . . . .
N5 Co1 N4 C11 96.6(5) . . . .
N1 Co1 N4 C11 4.7(12) . . . .
N8 Co1 N4 C11 -98.9(5) . . . .
N3 Co1 N4 C12 -160.5(6) . . . .
N7 Co1 N4 C12 19.0(6) . . . .
N5 Co1 N4 C12 -61.6(6) . . . .
N1 Co1 N4 C12 -153.5(8) . . . .
N8 Co1 N4 C12 102.9(6) . . . .
N3 Co1 N5 C26 0.9(7) . . . .
N7 Co1 N5 C26 -178.4(6) . . . .
N1 Co1 N5 C26 82.1(6) . . . .
N8 Co1 N5 C26 -176.0(8) . . . .
N4 Co1 N5 C26 -82.0(6) . . . .
N3 Co1 N5 C30 173.1(5) . . . .
N7 Co1 N5 C30 -6.1(5) . . . .
N1 Co1 N5 C30 -105.6(5) . . . .
N8 Co1 N5 C30 -3.8(11) . . . .
N4 Co1 N5 C30 90.3(5) . . . .
C30 N6 N7 C31 -176.5(6) . . . .
C30 N6 N7 Co1 -2.0(7) . . . .
N3 Co1 N7 N6 -47(17) . . . .
N5 Co1 N7 N6 4.8(5) . . . .
N1 Co1 N7 N6 96.3(5) . . . .
N8 Co1 N7 N6 -174.6(5) . . . .
N4 Co1 N7 N6 -81.6(5) . . . .
N3 Co1 N7 C31 128(17) . . . .
N5 Co1 N7 C31 179.6(5) . . . .
N1 Co1 N7 C31 -88.8(5) . . . .
N8 Co1 N7 C31 0.3(5) . . . .
N4 Co1 N7 C31 93.2(5) . . . .
N3 Co1 N8 C36 179.4(5) . . . .
N7 Co1 N8 C36 -1.3(5) . . . .
N5 Co1 N8 C36 -3.7(12) . . . .
N1 Co1 N8 C36 98.5(5) . . . .
N4 Co1 N8 C36 -96.9(5) . . . .
N3 Co1 N8 C37 15.0(6) . . . .
N7 Co1 N8 C37 -165.8(6) . . . .
N5 Co1 N8 C37 -168.1(8) . . . .
N1 Co1 N8 C37 -65.9(6) . . . .
N4 Co1 N8 C37 98.7(6) . . . .
C5 N1 C1 C2 -1.7(10) . . . .
Co1 N1 C1 C2 175.0(6) . . . .
N1 C1 C2 C3 0.6(11) . . . .
C1 C2 C3 C4 1.5(12) . . . .
C2 C3 C4 C5 -2.4(12) . . . .
C1 N1 C5 C4 0.7(10) . . . .
Co1 N1 C5 C4 -176.6(6) . . . .
C1 N1 C5 N2 -178.7(6) . . . .
Co1 N1 C5 N2 4.0(8) . . . .
C3 C4 C5 N1 1.3(11) . . . .
C3 C4 C5 N2 -179.3(7) . . . .
N3 N2 C5 N1 -2.7(9) . . . .
N3 N2 C5 C4 177.9(7) . . . .
N2 N3 C6 C7 1.0(11) . . . .
Co1 N3 C6 C7 179.9(6) . . . .
N2 N3 C6 C11 -178.4(6) . . . .
Co1 N3 C6 C11 0.5(8) . . . .
N3 C6 C7 C8 -178.5(8) . . . .
C11 C6 C7 C8 0.9(12) . . . .
C6 C7 C8 C9 0.2(13) . . . .
C7 C8 C9 C10 -1.6(14) . . . .
C8 C9 C10 C11 1.7(13) . . . .
C12 N4 C11 C6 162.4(7) . . . .
Co1 N4 C11 C6 3.2(8) . . . .
C12 N4 C11 C10 -18.9(11) . . . .
Co1 N4 C11 C10 -178.1(6) . . . .
N3 C6 C11 N4 -2.5(9) . . . .
C7 C6 C11 N4 178.1(7) . . . .
N3 C6 C11 C10 178.7(6) . . . .
C7 C6 C11 C10 -0.7(11) . . . .
C9 C10 C11 N4 -179.3(8) . . . .
C9 C10 C11 C6 -0.5(11) . . . .
C11 N4 C12 C17 125.2(8) . . . .
Co1 N4 C12 C17 -78.4(8) . . . .
C11 N4 C12 C13 -57.5(9) . . . .
Co1 N4 C12 C13 98.9(7) . . . .
C17 C12 C13 C14 -1.4(11) . . . .
N4 C12 C13 C14 -178.7(7) . . . .
C12 C13 C14 C15 2.0(11) . . . .
C25 O5 C15 C16 -166.5(7) . . . .
C25 O5 C15 C14 15.0(11) . . . .
C13 C14 C15 O5 178.3(7) . . . .
C13 C14 C15 C16 -0.2(11) . . . .
C18 O1 C16 C15 -178.1(7) . . . .
C18 O1 C16 C17 3.6(11) . . . .
O5 C15 C16 O1 0.9(10) . . . .
C14 C15 C16 O1 179.4(7) . . . .
O5 C15 C16 C17 179.2(7) . . . .
C14 C15 C16 C17 -2.2(11) . . . .
C13 C12 C17 C16 -1.0(11) . . . .
N4 C12 C17 C16 176.2(6) . . . .
O1 C16 C17 C12 -179.0(7) . . . .
C15 C16 C17 C12 2.8(11) . . . .
C16 O1 C18 C19 178.3(9) . . . .
C20 O2 C19 C18 -156.1(14) . . . .
O1 C18 C19 O2 34(2) . . . .
C19 O2 C20 C21 106.3(19) . . . .
C22 O3 C21 C20 -175.1(9) . . . .
O2 C20 C21 O3 66.3(15) . . . .
C21 O3 C22 C23 174.4(8) . . . .
C24 O4 C23 C22 -77.3(10) . . . .
O3 C22 C23 O4 -65.7(12) . . . .
C23 O4 C24 C25 162.3(7) . . . .
C15 O5 C25 C24 -179.7(7) . . . .
O4 C24 C25 O5 -67.3(9) . . . .
C30 N5 C26 C27 -1.9(10) . . . .
Co1 N5 C26 C27 169.8(5) . . . .
N5 C26 C27 C28 -0.8(11) . . . .
C26 C27 C28 C29 1.6(12) . . . .
C27 C28 C29 C30 0.1(12) . . . .
C26 N5 C30 C29 3.7(10) . . . .
Co1 N5 C30 C29 -169.5(6) . . . .
C26 N5 C30 N6 -179.5(6) . . . .
Co1 N5 C30 N6 7.3(8) . . . .
C28 C29 C30 N5 -2.8(11) . . . .
C28 C29 C30 N6 -179.5(7) . . . .
N7 N6 C30 N5 -3.7(8) . . . .
N7 N6 C30 C29 173.1(7) . . . .
N6 N7 C31 C32 -2.8(11) . . . .
Co1 N7 C31 C32 -177.5(6) . . . .
N6 N7 C31 C36 175.4(6) . . . .
Co1 N7 C31 C36 0.8(8) . . . .
N7 C31 C32 C33 177.5(7) . . . .
C36 C31 C32 C33 -0.5(11) . . . .
C31 C32 C33 C34 0.9(11) . . . .
C32 C33 C34 C35 -0.5(12) . . . .
C33 C34 C35 C36 -0.3(12) . . . .
C37 N8 C36 C35 -16.6(11) . . . .
Co1 N8 C36 C35 178.4(6) . . . .
C37 N8 C36 C31 167.2(6) . . . .
Co1 N8 C36 C31 2.1(8) . . . .
C34 C35 C36 N8 -175.6(7) . . . .
C34 C35 C36 C31 0.6(10) . . . .
N7 C31 C36 N8 -1.9(9) . . . .
C32 C31 C36 N8 176.4(6) . . . .
N7 C31 C36 C35 -178.5(6) . . . .
C32 C31 C36 C35 -0.2(10) . . . .
C36 N8 C37 C42 -61.6(9) . . . .
Co1 N8 C37 C42 101.5(7) . . . .
C36 N8 C37 C38 122.6(7) . . . .
Co1 N8 C37 C38 -74.3(8) . . . .
C42 C37 C38 C39 -1.1(11) . . . .
N8 C37 C38 C39 174.8(6) . . . .
C50 O10 C39 C40 165.7(6) . . . .
C50 O10 C39 C38 -13.0(10) . . . .
C37 C38 C39 O10 -179.8(6) . . . .
C37 C38 C39 C40 1.5(11) . . . .
C43 O6 C40 C41 6.9(10) . . . .
C43 O6 C40 C39 -172.7(6) . . . .
O10 C39 C40 O6 0.9(9) . . . .
C38 C39 C40 O6 179.7(6) . . . .
O10 C39 C40 C41 -178.8(6) . . . .
C38 C39 C40 C41 0.0(11) . . . .
O6 C40 C41 C42 178.4(7) . . . .
C39 C40 C41 C42 -1.9(11) . . . .
C38 C37 C42 C41 -0.9(11) . . . .
N8 C37 C42 C41 -176.8(7) . . . .
C40 C41 C42 C37 2.5(12) . . . .
C40 O6 C43 C44 -176.7(6) . . . .
C45 O7 C44 C43 155.5(6) . . . .
O6 C43 C44 O7 -73.0(7) . . . .
C44 O7 C45 C46 -79.2(9) . . . .
C47 O8 C46 C45 -177.9(7) . . . .
O7 C45 C46 O8 -75.1(9) . . . .
C46 O8 C47 C48 -160.8(7) . . . .
C49 O9 C48 C47 82.5(9) . . . .
O8 C47 C48 O9 68.2(10) . . . .
C48 O9 C49 C50 -165.9(7) . . . .
C39 O10 C50 C49 -171.4(6) . . . .
O9 C49 C50 O10 65.0(8) . . . .
